data_4332678
loop_
_publ_author_name
'Brayton, Daniel F.'
'Tanabe, Kristine'
'Khiterer, Mariya'
'Kolahi, Kian'
'Ziller, Joseph'
'Greaves, John'
'Farmer, Patrick J.'

_publ_section_title
;
 Oxygenation of Zinc Dialkyldithiocarbamate Complexes:&#x00A0; Isolation,
 Characterization, and Reactivity of the Stoichiometric Oxygenates
;
_journal_issue 15
_journal_name_full 'Inorganic Chemistry'
_journal_page_first 6064
_journal_page_last 6072
_journal_paper_doi 10.1021/ic060671j
_journal_volume 45
_journal_year 2006
_chemical_formula_sum 'C20 H40 N4 O2.5 S8 Zn2'
_chemical_formula_weight 763.78
_chemical_name_systematic
; 
 ? 
;
_space_group_IT_number 14
_symmetry_cell_setting monoclinic
_symmetry_space_group_name_Hall '-P 2yn'
_symmetry_space_group_name_H-M 'P 1 21/n 1'
_atom_sites_solution_hydrogens geom
_atom_sites_solution_primary direct
_atom_sites_solution_secondary difmap
_audit_creation_method SHELXTL
_cell_angle_alpha 90.00
_cell_angle_beta 110.1130(10)
_cell_angle_gamma 90.00
_cell_formula_units_Z 2
_cell_length_a 13.4241(5)
_cell_length_b 8.6624(3)
_cell_length_c 14.7412(6)
_cell_measurement_temperature 163(2)
_cell_volume 1609.64(11)
_computing_cell_refinement 'Bruker SMART/SAINT'
_computing_data_collection 'Bruker SMART'
_computing_data_reduction 'Bruker SAINT'
_computing_molecular_graphics 'Bruker SHELXTL'
_computing_publication_material 'Bruker SHELXTL'
_computing_structure_refinement 'Bruker SHELXTL'
_computing_structure_solution 'Bruker SHELXTL'
_diffrn_ambient_temperature 163(2)
_diffrn_measured_fraction_theta_full 0.977
_diffrn_measured_fraction_theta_max 0.977
_diffrn_measurement_device_type 'CCD area detector'
_diffrn_measurement_method 'phi and omega scans'
_diffrn_radiation_monochromator graphite
_diffrn_radiation_source 'normal-focus sealed tube'
_diffrn_radiation_type MoK\a
_diffrn_radiation_wavelength 0.71073
_diffrn_reflns_av_R_equivalents 0.0391
_diffrn_reflns_av_sigmaI/netI 0.0358
_diffrn_reflns_limit_h_max 17
_diffrn_reflns_limit_h_min -17
_diffrn_reflns_limit_k_max 11
_diffrn_reflns_limit_k_min -11
_diffrn_reflns_limit_l_max 19
_diffrn_reflns_limit_l_min -19
_diffrn_reflns_number 16737
_diffrn_reflns_theta_full 28.29
_diffrn_reflns_theta_max 28.29
_diffrn_reflns_theta_min 2.53
_diffrn_standards_decay_% '< 1.0'
_diffrn_standards_interval_count 'initial 50 frames recollected'
_diffrn_standards_number '50 frames'
_exptl_absorpt_coefficient_mu 2.037
_exptl_absorpt_correction_T_max 0.9230
_exptl_absorpt_correction_T_min 0.6300
_exptl_absorpt_correction_type multi-scan
_exptl_absorpt_process_details 'Bruker SADABS'
_exptl_crystal_colour colorless
_exptl_crystal_density_diffrn 1.576
_exptl_crystal_density_meas ?
_exptl_crystal_density_method 'not measured'
_exptl_crystal_description plate
_exptl_crystal_F_000 792
_exptl_crystal_size_max 0.25
_exptl_crystal_size_mid 0.21
_exptl_crystal_size_min 0.04
_refine_diff_density_max 0.382
_refine_diff_density_min -0.492
_refine_diff_density_rms 0.072
_refine_ls_extinction_method none
_refine_ls_goodness_of_fit_ref 1.063
_refine_ls_hydrogen_treatment constr
_refine_ls_matrix_type full
_refine_ls_number_parameters 190
_refine_ls_number_reflns 3918
_refine_ls_number_restraints 0
_refine_ls_restrained_S_all 1.063
_refine_ls_R_factor_all 0.0463
_refine_ls_R_factor_gt 0.0279
_refine_ls_shift/su_max 0.001
_refine_ls_shift/su_mean 0.000
_refine_ls_structure_factor_coef Fsqd
_refine_ls_weighting_details 'calc w=1/[\s^2^(Fo^2^)+(0.0165P)^2^+1.0055P] where P=(Fo^2^+2Fc^2^)/3'
_refine_ls_weighting_scheme calc
_refine_ls_wR_factor_gt 0.0535
_refine_ls_wR_factor_ref 0.0582
_reflns_number_gt 3082
_reflns_number_total 3918
_reflns_threshold_expression >2sigma(I)
_cod_data_source_file ic060671jsup1.cif
_cod_data_source_block pjf18
_cod_depositor_comments
;
The following automatic conversions were performed:

'_symmetry_cell_setting' value 'Monoclinic' changed to 'monoclinic'
according to /home/saulius/struct/CIF-dictionaries/cif_core.dic
dictionary named 'cif_core.dic' version 2.4.2 from 2011-04-26.

Automatic conversion script
Id: cif_fix_values 1891 2012-01-12 08:04:46Z andrius 

The following automatic conversions were performed:

'_exptl_crystal_density_meas' value 'none' was changed to '?' - the
value is perceived as not measured.

Automatic conversion script
Id: cif_fix_values 3008 2015-01-20 13:52:24Z robertas 
;
_cod_original_cell_volume 1609.64(10)
_cod_original_sg_symbol_H-M P2(1)/n
_cod_original_formula_sum 'C20 H40 N4 O2.50 S8 Zn2'
_cod_database_code 4332678

loop_
_symmetry_equiv_pos_as_xyz
'x, y, z'
'-x+1/2, y+1/2, -z+1/2'
'-x, -y, -z'
'x-1/2, -y-1/2, z-1/2'

loop_
_atom_site_label
_atom_site_type_symbol
_atom_site_fract_x
_atom_site_fract_y
_atom_site_fract_z
_atom_site_U_iso_or_equiv
_atom_site_adp_type
_atom_site_occupancy
_atom_site_symmetry_multiplicity
_atom_site_calc_flag
_atom_site_refinement_flags
_atom_site_disorder_assembly
_atom_site_disorder_group
Zn1 Zn 0.556116(19) -0.03634(3) -0.078455(17) 0.01995(7) Uani 1 1 d . . .
S1 S 0.43755(5) -0.30018(6) 0.00923(4) 0.02333(12) Uani 1 1 d . . .
S2 S 0.45460(4) -0.22556(6) -0.18403(4) 0.02059(12) Uani 1 1 d . A .
O1 O 0.50762(11) -0.14663(16) 0.02816(10) 0.0211(3) Uani 1 1 d . . .
S3 S 0.74292(8) -0.01349(10) -0.03019(6) 0.02182(17) Uani 0.75 1 d P A 1
S4 S 0.5923(2) 0.1105(4) -0.2130(2) 0.0207(4) Uani 0.75 1 d P A 1
S3A S 0.7987(2) -0.0052(3) -0.01975(18) 0.0232(5) Uani 0.25 1 d P A 2
S4A S 0.6133(7) 0.0873(11) -0.1923(6) 0.0192(11) Uani 0.25 1 d P A 2
O2 O 0.7051(5) -0.0731(7) 0.0079(4) 0.0244(13) Uani 0.25 1 d P A 2
N1 N 0.34045(14) -0.4546(2) -0.15009(12) 0.0217(4) Uani 1 1 d . . .
N2 N 0.80511(14) 0.1314(2) -0.16645(13) 0.0245(4) Uani 1 1 d . A .
C1 C 0.40471(16) -0.3366(2) -0.11387(14) 0.0195(4) Uani 1 1 d . A .
C2 C 0.30914(18) -0.5004(2) -0.25255(15) 0.0254(5) Uani 1 1 d . A .
H2A H 0.3116 -0.4089 -0.2920 0.030 Uiso 1 1 calc R . .
H2B H 0.2353 -0.5393 -0.2749 0.030 Uiso 1 1 calc R . .
C3 C 0.3815(2) -0.6240(3) -0.26701(17) 0.0360(6) Uani 1 1 d . . .
H3A H 0.3589 -0.6518 -0.3356 0.054 Uiso 1 1 calc R A .
H3B H 0.3782 -0.7153 -0.2289 0.054 Uiso 1 1 calc R . .
H3C H 0.4545 -0.5850 -0.2460 0.054 Uiso 1 1 calc R . .
C4 C 0.29637(18) -0.5496(3) -0.08981(16) 0.0265(5) Uani 1 1 d . A .
H4A H 0.3473 -0.5522 -0.0228 0.032 Uiso 1 1 calc R . .
H4B H 0.2863 -0.6568 -0.1147 0.032 Uiso 1 1 calc R . .
C5 C 0.19107(19) -0.4864(3) -0.08969(18) 0.0340(6) Uani 1 1 d . . .
H5A H 0.1640 -0.5518 -0.0491 0.051 Uiso 1 1 calc R A .
H5B H 0.1401 -0.4855 -0.1559 0.051 Uiso 1 1 calc R . .
H5C H 0.2011 -0.3810 -0.0640 0.051 Uiso 1 1 calc R . .
C6 C 0.72666(19) 0.0809(2) -0.13794(15) 0.0239(5) Uani 1 1 d . . .
C7 C 0.78457(18) 0.2067(3) -0.26071(15) 0.0264(5) Uani 1 1 d . . .
H7A H 0.8422 0.2811 -0.2557 0.032 Uiso 1 1 calc R A .
H7B H 0.7172 0.2650 -0.2782 0.032 Uiso 1 1 calc R . .
C9 C 0.91751(19) 0.1104(3) -0.10857(19) 0.0373(6) Uani 1 1 d . . .
H9A H 0.9577 0.0879 -0.1521 0.045 Uiso 1 1 calc R A .
H9B H 0.9250 0.0206 -0.0652 0.045 Uiso 1 1 calc R . .
C8 C 0.7776(2) 0.0906(3) -0.33976(17) 0.0354(6) Uani 1 1 d . A .
H8A H 0.7636 0.1449 -0.4012 0.053 Uiso 1 1 calc R . .
H8B H 0.7199 0.0176 -0.3456 0.053 Uiso 1 1 calc R . .
H8C H 0.8448 0.0343 -0.3235 0.053 Uiso 1 1 calc R . .
C10 C 0.9646(2) 0.2523(3) -0.0482(2) 0.0446(7) Uani 1 1 d . A .
H10A H 1.0394 0.2330 -0.0104 0.067 Uiso 1 1 calc R . .
H10B H 0.9256 0.2744 -0.0045 0.067 Uiso 1 1 calc R . .
H10C H 0.9593 0.3409 -0.0910 0.067 Uiso 1 1 calc R . .

loop_
_atom_site_aniso_label
_atom_site_aniso_U_11
_atom_site_aniso_U_22
_atom_site_aniso_U_33
_atom_site_aniso_U_23
_atom_site_aniso_U_13
_atom_site_aniso_U_12
Zn1 0.01834(12) 0.01982(12) 0.02231(13) -0.00496(10) 0.00776(10) -0.00148(10)
S1 0.0339(3) 0.0179(3) 0.0197(3) -0.0023(2) 0.0110(2) -0.0034(2)
S2 0.0230(3) 0.0203(3) 0.0187(3) -0.0015(2) 0.0076(2) -0.0033(2)
O1 0.0253(8) 0.0173(7) 0.0211(7) -0.0030(6) 0.0087(6) -0.0014(6)
S3 0.0198(4) 0.0260(4) 0.0191(4) 0.0025(3) 0.0059(4) -0.0006(4)
S4 0.0169(10) 0.0220(9) 0.0218(10) 0.0025(6) 0.0048(7) 0.0012(6)
S3A 0.0190(12) 0.0302(13) 0.0203(12) 0.0050(9) 0.0067(11) -0.0015(12)
S4A 0.016(3) 0.020(3) 0.023(3) 0.0010(19) 0.007(2) 0.0026(18)
O2 0.018(3) 0.036(4) 0.017(3) 0.007(3) 0.004(3) -0.003(3)
N1 0.0236(9) 0.0198(9) 0.0219(9) -0.0017(7) 0.0080(7) -0.0039(7)
N2 0.0247(10) 0.0226(9) 0.0242(9) 0.0005(8) 0.0058(8) 0.0018(8)
C1 0.0197(10) 0.0174(10) 0.0204(10) 0.0002(8) 0.0058(8) 0.0025(8)
C2 0.0289(12) 0.0238(11) 0.0198(11) -0.0020(9) 0.0039(9) -0.0075(9)
C3 0.0545(17) 0.0280(13) 0.0247(12) -0.0057(10) 0.0125(12) 0.0000(12)
C4 0.0324(12) 0.0226(11) 0.0261(12) 0.0003(9) 0.0119(10) -0.0070(10)
C5 0.0292(13) 0.0415(15) 0.0337(13) 0.0061(11) 0.0138(11) -0.0049(11)
C6 0.0371(13) 0.0151(10) 0.0219(11) -0.0025(8) 0.0131(10) -0.0014(9)
C7 0.0274(12) 0.0272(12) 0.0269(12) 0.0029(9) 0.0124(10) -0.0038(9)
C9 0.0247(12) 0.0370(14) 0.0407(14) -0.0046(12) -0.0009(11) 0.0059(11)
C8 0.0456(15) 0.0364(14) 0.0300(13) -0.0027(11) 0.0204(12) -0.0080(12)
C10 0.0297(14) 0.0423(16) 0.0526(17) -0.0062(13) 0.0023(12) -0.0028(12)

loop_
_atom_type_symbol
_atom_type_description
_atom_type_scat_dispersion_real
_atom_type_scat_dispersion_imag
_atom_type_scat_source
C C 0.0033 0.0016 'International Tables Vol C Tables 4.2.6.8 and 6.1.1.4'
H H 0.0000 0.0000 'International Tables Vol C Tables 4.2.6.8 and 6.1.1.4'
N N 0.0061 0.0033 'International Tables Vol C Tables 4.2.6.8 and 6.1.1.4'
O O 0.0106 0.0060 'International Tables Vol C Tables 4.2.6.8 and 6.1.1.4'
S S 0.1246 0.1234 'International Tables Vol C Tables 4.2.6.8 and 6.1.1.4'
Zn Zn 0.2839 1.4301 'International Tables Vol C Tables 4.2.6.8 and 6.1.1.4'

loop_
_geom_angle_atom_site_label_1
_geom_angle_atom_site_label_2
_geom_angle_atom_site_label_3
_geom_angle
_geom_angle_site_symmetry_1
_geom_angle_site_symmetry_3
O2 Zn1 O1 110.10(18) . 3_655
O2 Zn1 O1 87.22(18) . .
O1 Zn1 O1 78.96(6) 3_655 .
O2 Zn1 S4A 91.5(2) . .
O1 Zn1 S4A 100.7(2) 3_655 .
O1 Zn1 S4A 178.5(2) . .
O2 Zn1 S2 122.57(18) . .
O1 Zn1 S2 123.96(4) 3_655 .
O1 Zn1 S2 85.45(4) . .
S4A Zn1 S2 95.9(2) . .
O2 Zn1 S3 25.14(18) . .
O1 Zn1 S3 110.87(4) 3_655 .
O1 Zn1 S3 112.19(4) . .
S4A Zn1 S3 66.48(17) . .
S2 Zn1 S3 124.83(3) . .
O2 Zn1 S4 99.17(19) . .
O1 Zn1 S4 96.35(9) 3_655 .
O1 Zn1 S4 173.13(7) . .
S4A Zn1 S4 7.9(2) . .
S2 Zn1 S4 93.16(8) . .
S3 Zn1 S4 74.08(6) . .
O1 S1 C1 104.80(9) . .
C1 S2 Zn1 104.52(7) . .
S1 O1 Zn1 114.31(8) . 3_655
S1 O1 Zn1 123.87(8) . .
Zn1 O1 Zn1 101.04(6) 3_655 .
C6 S3 Zn1 88.70(9) . .
C6 S4 Zn1 82.37(11) . .
O2 S3A C6 101.1(3) . .
C6 S4A Zn1 97.3(3) . .
S3A O2 Zn1 119.6(3) . .
C1 N1 C4 121.85(17) . .
C1 N1 C2 122.40(17) . .
C4 N1 C2 115.75(16) . .
C6 N2 C9 122.76(19) . .
C6 N2 C7 122.03(18) . .
C9 N2 C7 115.16(19) . .
N1 C1 S2 121.77(16) . .
N1 C1 S1 117.08(15) . .
S2 C1 S1 121.14(12) . .
N1 C2 C3 111.36(18) . .
N1 C4 C5 111.47(18) . .
N2 C6 S4A 127.0(4) . .
N2 C6 S3 125.39(18) . .
S4A C6 S3 107.5(4) . .
N2 C6 S4 119.82(19) . .
S4A C6 S4 7.9(5) . .
S3 C6 S4 114.79(17) . .
N2 C6 S3A 102.54(18) . .
S4A C6 S3A 130.3(4) . .
S3 C6 S3A 22.85(8) . .
S4 C6 S3A 137.6(2) . .
N2 C7 C8 111.92(18) . .
N2 C9 C10 112.2(2) . .

loop_
_geom_bond_atom_site_label_1
_geom_bond_atom_site_label_2
_geom_bond_distance
_geom_bond_site_symmetry_2
Zn1 O2 1.993(6) .
Zn1 O1 2.0568(14) 3_655
Zn1 O1 2.1237(14) .
Zn1 S4A 2.332(10) .
Zn1 S2 2.3468(6) .
Zn1 S3 2.3679(11) .
Zn1 S4 2.540(3) .
S1 O1 1.5973(15) .
S1 C1 1.743(2) .
S2 C1 1.709(2) .
O1 Zn1 2.0568(14) 3_655
S3 C6 1.732(2) .
S4 C6 1.781(3) .
S3A O2 1.562(6) .
S3A C6 1.835(3) .
S4A C6 1.456(8) .
N1 C1 1.326(3) .
N1 C4 1.476(3) .
N1 C2 1.476(3) .
N2 C6 1.335(3) .
N2 C9 1.467(3) .
N2 C7 1.472(3) .
C2 C3 1.509(3) .
C4 C5 1.517(3) .
C7 C8 1.517(3) .
C9 C10 1.522(3) .
